data_8000115
loop_
_publ_author_name
'Okamoto, Ken'
'Kanbara, Takaki'
'Yamamoto, Takakazu'

_publ_section_title
;
 Synthesis and Structural Features of a Series of \k3SNS Pincer Complexes
 of Group 10 Metals \s-Bonded to Centered Pyrrolate Unit
;
_journal_issue 6
_journal_name_full 'Chemistry Letters'
_journal_page_first 558
_journal_paper_doi 10.1246/cl.2006.558
_journal_volume 35
_journal_year 2006
_chemical_formula_moiety 'C22 H21 Cl N4 Pd S2 '
_chemical_formula_sum 'C22 H21 Cl N4 Pd S2'
_chemical_formula_weight 547.41
_space_group_IT_number 14
_symmetry_cell_setting monoclinic
_symmetry_Int_Tables_number 14
_symmetry_space_group_name_Hall '-P 2ybc'
_symmetry_space_group_name_H-M 'P 1 21/c 1'
_cell_angle_alpha 90.0000
_cell_angle_beta 100.089(4)
_cell_angle_gamma 90.0000
_cell_formula_units_Z 4
_cell_length_a 8.896(3)
_cell_length_b 16.151(5)
_cell_length_c 15.829(5)
_cell_measurement_reflns_used 5552
_cell_measurement_temperature 113.1
_cell_measurement_theta_max 27.5
_cell_measurement_theta_min 3.1
_cell_volume 2239.1(12)
_computing_cell_refinement CrystalClear
_computing_data_collection CrystalClear
_computing_data_reduction CrystalStructure
_computing_publication_material 'CrystalStructure 3.7.0'
_computing_structure_refinement CRYSTALS
_computing_structure_solution SIR92
_diffrn_detector_area_resol_mean 7.31
_diffrn_measured_fraction_theta_full 0.988
_diffrn_measured_fraction_theta_max 0.988
_diffrn_measurement_device_type 'Rigaku Saturn'
_diffrn_measurement_method \w
_diffrn_radiation_type 'Mo K\a'
_diffrn_radiation_wavelength 0.71070
_diffrn_reflns_av_R_equivalents 0.046
_diffrn_reflns_limit_h_max 11
_diffrn_reflns_limit_h_min -10
_diffrn_reflns_limit_k_max 20
_diffrn_reflns_limit_k_min -20
_diffrn_reflns_limit_l_max 15
_diffrn_reflns_limit_l_min -20
_diffrn_reflns_number 16331
_diffrn_reflns_theta_full 27.48
_diffrn_reflns_theta_max 27.48
_exptl_absorpt_coefficient_mu 1.152
_exptl_absorpt_correction_T_max 0.794
_exptl_absorpt_correction_T_min 0.726
_exptl_absorpt_correction_type multi-scan
_exptl_absorpt_process_details 'Jacobson, R. (1998) Private communication'
_exptl_crystal_colour orange
_exptl_crystal_density_diffrn 1.624
_exptl_crystal_density_method 'not measured'
_exptl_crystal_description prism
_exptl_crystal_F_000 1104.00
_exptl_crystal_size_max 0.25
_exptl_crystal_size_mid 0.20
_exptl_crystal_size_min 0.20
_refine_diff_density_max 0.88
_refine_diff_density_min -0.43
_refine_ls_extinction_method none
_refine_ls_goodness_of_fit_ref 1.007
_refine_ls_hydrogen_treatment refall
_refine_ls_number_parameters 292
_refine_ls_number_reflns 3734
_refine_ls_R_factor_gt 0.0371
_refine_ls_shift/su_max 0.0000
_refine_ls_structure_factor_coef F
_refine_ls_weighting_details 'w = 1/[0.0004Fo^2^ + 1.0000\s(Fo^2^)]'
_refine_ls_weighting_scheme calc
_refine_ls_wR_factor_ref 0.0435
_reflns_number_gt 3708
_reflns_number_total 5082
_reflns_threshold_expression F^2^>2.0\s(F^2^)
_cod_data_source_file 35-558sup1.cif
_cod_data_source_block 2b
_cod_original_cell_volume 2239.2(12)
_cod_original_formula_sum 'C22 H21 Cl N4 Pd S2 '
_cod_database_code 8000115

loop_
_symmetry_equiv_pos_site_id
_symmetry_equiv_pos_as_xyz
1 +X,+Y,+Z
2 -X,1/2+Y,1/2-Z
3 -X,-Y,-Z
4 +X,1/2-Y,1/2+Z

loop_
_atom_site_label
_atom_site_type_symbol
_atom_site_fract_x
_atom_site_fract_y
_atom_site_fract_z
_atom_site_U_iso_or_equiv
_atom_site_adp_type
_atom_site_occupancy
_atom_site_symmetry_multiplicity
_atom_site_calc_flag
_atom_site_refinement_flags
Pd(1) Pd 0.48446(3) 0.12090(2) 0.21207(2) 0.02582(7) Uani 1.00 1 d .
Cl(1) Cl 0.40907(12) 0.11018(6) 0.34455(6) 0.0433(3) Uani 1.00 1 d .
S(1) S 0.60810(11) -0.00603(6) 0.21436(6) 0.0322(2) Uani 1.00 1 d .
S(2) S 0.37381(11) 0.24982(6) 0.17809(6) 0.0300(2) Uani 1.00 1 d .
N(1) N 0.7416(3) -0.0597(2) 0.0861(2) 0.0313(9) Uani 1.00 1 d .
N(2) N 0.5443(3) 0.13028(18) 0.10087(19) 0.0243(7) Uani 1.00 1 d .
N(3) N 0.3888(3) 0.32821(19) 0.0313(2) 0.0285(8) Uani 1.00 1 d .
N(4) N 0.1175(5) 0.0796(3) 0.0609(2) 0.0670(16) Uani 1.00 1 d .
C(1) C 0.6256(3) 0.0742(2) 0.0650(2) 0.0255(9) Uani 1.00 1 d .
C(2) C 0.6487(4) 0.1049(2) -0.0151(2) 0.0292(10) Uani 1.00 1 d .
C(3) C 0.5787(4) 0.1820(2) -0.0257(2) 0.0275(10) Uani 1.00 1 d .
C(4) C 0.5139(3) 0.1967(2) 0.0479(2) 0.0239(9) Uani 1.00 1 d .
C(5) C 0.6651(3) -0.0002(2) 0.1152(2) 0.0263(9) Uani 1.00 1 d .
C(6) C 0.7873(4) -0.1375(2) 0.1308(2) 0.0343(11) Uani 1.00 1 d .
C(7) C 0.9544(4) -0.1390(2) 0.1706(2) 0.0332(11) Uani 1.00 1 d .
C(8) C 1.0436(5) -0.2061(2) 0.1585(3) 0.0458(13) Uani 1.00 1 d .
C(9) C 1.1960(5) -0.2084(3) 0.1966(3) 0.0535(15) Uani 1.00 1 d .
C(10) C 1.2623(5) -0.1420(3) 0.2428(3) 0.0504(15) Uani 1.00 1 d .
C(11) C 1.1777(5) -0.0736(3) 0.2508(3) 0.0638(17) Uani 1.00 1 d .
C(12) C 1.0236(5) -0.0723(3) 0.2161(3) 0.0599(17) Uani 1.00 1 d .
C(13) C 0.4261(3) 0.2618(2) 0.0791(2) 0.0263(9) Uani 1.00 1 d .
C(14) C 0.2982(4) 0.3993(2) 0.0541(2) 0.0334(11) Uani 1.00 1 d .
C(15) C 0.1293(4) 0.3906(2) 0.0186(2) 0.0347(11) Uani 1.00 1 d .
C(16) C 0.0682(5) 0.4209(2) -0.0617(2) 0.0406(12) Uani 1.00 1 d .
C(17) C -0.0874(5) 0.4150(3) -0.0921(3) 0.0504(14) Uani 1.00 1 d .
C(18) C -0.1824(5) 0.3791(3) -0.0433(3) 0.0537(15) Uani 1.00 1 d .
C(19) C -0.1246(5) 0.3495(3) 0.0359(4) 0.0605(17) Uani 1.00 1 d .
C(20) C 0.0317(5) 0.3554(2) 0.0682(3) 0.0520(15) Uani 1.00 1 d .
C(21) C 0.0600(5) 0.1118(3) 0.1113(3) 0.0610(17) Uani 1.00 1 d .
C(22) C -0.0021(6) 0.1515(3) 0.1803(4) 0.072(2) Uani 1.00 1 d .
H(1) H 0.7755 -0.0562 0.0413 0.037 Uiso 1.00 1 c R
H(2) H 0.3962 0.3282 -0.0144 0.034 Uiso 1.00 1 c R
H(3) H 0.7083 0.0812 -0.0515 0.035 Uiso 1.00 1 c R
H(4) H 0.5841 0.2181 -0.0715 0.033 Uiso 1.00 1 c R
H(5) H 0.7671 -0.1787 0.0896 0.040 Uiso 1.00 1 c R
H(6) H 0.7236 -0.1460 0.1714 0.040 Uiso 1.00 1 c R
H(7) H 0.9868 -0.2619 0.1171 0.054 Uiso 1.00 1 c R
H(8) H 1.2707 -0.2619 0.1938 0.065 Uiso 1.00 1 c R
H(9) H 1.3804 -0.1475 0.2787 0.060 Uiso 1.00 1 c R
H(10) H 1.2357 -0.0265 0.2866 0.074 Uiso 1.00 1 c R
H(11) H 0.9689 -0.0237 0.2230 0.069 Uiso 1.00 1 c R
H(12) H 0.3516 0.4461 0.0276 0.041 Uiso 1.00 1 c R
H(13) H 0.3123 0.4050 0.1115 0.041 Uiso 1.00 1 c R
H(14) H 0.1347 0.4494 -0.0869 0.049 Uiso 1.00 1 c R
H(15) H -0.1237 0.4319 -0.1461 0.058 Uiso 1.00 1 c R
H(16) H -0.2925 0.3756 -0.0714 0.063 Uiso 1.00 1 c R
H(17) H -0.1999 0.3216 0.0769 0.073 Uiso 1.00 1 c R
H(18) H 0.0798 0.3344 0.1279 0.062 Uiso 1.00 1 c R
H(19) H 0.0899 0.1318 0.2456 0.091 Uiso 1.00 1 c R
H(20) H -0.0967 0.1294 0.1823 0.090 Uiso 1.00 1 c R
H(21) H -0.0217 0.2236 0.1846 0.091 Uiso 1.00 1 c R

loop_
_atom_site_aniso_label
_atom_site_aniso_U_11
_atom_site_aniso_U_22
_atom_site_aniso_U_33
_atom_site_aniso_U_12
_atom_site_aniso_U_13
_atom_site_aniso_U_23
Pd(1) 0.02658(14) 0.03181(16) 0.01908(14) -0.00474(12) 0.00404(11) -0.00192(12)
Cl(1) 0.0457(5) 0.0631(7) 0.0232(5) -0.0166(5) 0.0121(4) -0.0056(5)
S(1) 0.0361(5) 0.0345(5) 0.0255(5) 0.0005(4) 0.0042(4) 0.0060(4)
S(2) 0.0323(5) 0.0319(5) 0.0270(5) -0.0009(4) 0.0083(4) -0.0050(4)
N(1) 0.0319(17) 0.0316(17) 0.0294(19) 0.0030(14) 0.0022(14) 0.0001(14)
N(2) 0.0223(14) 0.0264(16) 0.0239(16) -0.0022(12) 0.0028(12) 0.0019(13)
N(3) 0.0313(17) 0.0264(16) 0.0281(18) -0.0006(13) 0.0059(14) 0.0001(14)
N(4) 0.086(3) 0.075(3) 0.046(2) -0.016(2) 0.026(2) -0.017(2)
C(1) 0.0224(18) 0.0260(19) 0.027(2) -0.0036(15) 0.0022(15) -0.0005(16)
C(2) 0.0302(19) 0.035(2) 0.024(2) 0.0013(16) 0.0077(16) -0.0011(16)
C(3) 0.0296(19) 0.031(2) 0.023(2) -0.0035(15) 0.0065(16) 0.0034(16)
C(4) 0.0223(17) 0.0241(18) 0.024(2) -0.0033(14) 0.0021(15) -0.0012(15)
C(5) 0.0217(17) 0.0289(19) 0.027(2) -0.0029(15) -0.0004(15) -0.0020(16)
C(6) 0.038(2) 0.027(2) 0.036(2) 0.0023(16) 0.0003(18) -0.0006(17)
C(7) 0.035(2) 0.030(2) 0.034(2) 0.0046(16) 0.0059(18) 0.0002(17)
C(8) 0.045(2) 0.038(2) 0.052(3) 0.007(2) 0.002(2) -0.002(2)
C(9) 0.046(2) 0.047(2) 0.068(3) 0.010(2) 0.013(2) 0.012(2)
C(10) 0.041(2) 0.058(3) 0.050(3) 0.011(2) 0.005(2) 0.004(2)
C(11) 0.042(2) 0.063(3) 0.081(4) -0.002(2) -0.004(2) -0.028(3)
C(12) 0.048(2) 0.048(3) 0.078(4) 0.011(2) -0.006(2) -0.023(2)
C(13) 0.0208(17) 0.029(2) 0.028(2) -0.0035(14) 0.0002(15) -0.0044(16)
C(14) 0.035(2) 0.031(2) 0.036(2) 0.0015(16) 0.0092(18) -0.0046(17)
C(15) 0.034(2) 0.030(2) 0.039(2) 0.0071(16) 0.0040(18) -0.0025(18)
C(16) 0.043(2) 0.040(2) 0.041(2) 0.0114(19) 0.011(2) -0.005(2)
C(17) 0.046(2) 0.054(2) 0.046(3) 0.022(2) -0.006(2) -0.013(2)
C(18) 0.037(2) 0.051(2) 0.070(3) 0.005(2) 0.001(2) -0.009(2)
C(19) 0.039(2) 0.054(3) 0.089(4) -0.003(2) 0.013(2) 0.004(3)
C(20) 0.039(2) 0.055(3) 0.061(3) 0.002(2) 0.008(2) 0.010(2)
C(21) 0.048(2) 0.073(3) 0.063(3) -0.019(2) 0.014(2) -0.013(3)
C(22) 0.065(3) 0.085(4) 0.076(4) -0.027(3) 0.040(3) -0.021(3)

loop_
_atom_type_symbol
_atom_type_description
_atom_type_scat_dispersion_real
_atom_type_scat_dispersion_imag
_atom_type_scat_source
C C 0.003 0.002
;
International Tables for Crystallography
(1992, Vol. C, Tables 4.2.6.8 and 6.1.1.4)
;
H H 0.000 0.000
;
International Tables for Crystallography
(1992, Vol. C, Table 6.1.1.4)
;
Cl Cl 0.148 0.159
;
International Tables for Crystallography
(1992, Vol. C, Tables 4.2.6.8 and 6.1.1.4)
;
N N 0.006 0.003
;
International Tables for Crystallography
(1992, Vol. C, Tables 4.2.6.8 and 6.1.1.4)
;
Pd Pd -0.999 1.007
;
International Tables for Crystallography
(1992, Vol. C, Tables 4.2.6.8 and 6.1.1.4)
;
S S 0.125 0.123
;
International Tables for Crystallography
(1992, Vol. C, Tables 4.2.6.8 and 6.1.1.4)
;

loop_
_geom_angle_atom_site_label_1
_geom_angle_atom_site_label_2
_geom_angle_atom_site_label_3
_geom_angle
_geom_angle_publ_flag
Cl(1) Pd(1) S(1) 97.54(4) no
Cl(1) Pd(1) S(2) 95.64(3) no
Cl(1) Pd(1) N(2) 179.16(8) yes
S(1) Pd(1) S(2) 166.78(4) yes
S(1) Pd(1) N(2) 83.00(9) no
S(2) Pd(1) N(2) 83.81(8) no
Pd(1) S(1) C(5) 98.64(12) no
Pd(1) S(2) C(13) 98.08(12) no
C(5) N(1) C(6) 125.3(3) no
Pd(1) N(2) C(1) 125.9(2) no
Pd(1) N(2) C(4) 124.5(2) no
C(1) N(2) C(4) 109.6(3) no
C(13) N(3) C(14) 125.5(3) no
N(2) C(1) C(2) 108.4(3) no
N(2) C(1) C(5) 115.1(3) no
C(2) C(1) C(5) 136.5(3) no
C(1) C(2) C(3) 106.9(3) no
C(2) C(3) C(4) 106.9(3) no
N(2) C(4) C(3) 108.1(3) no
N(2) C(4) C(13) 115.1(3) no
C(3) C(4) C(13) 136.8(3) no
S(1) C(5) N(1) 122.1(2) no
S(1) C(5) C(1) 117.4(2) no
N(1) C(5) C(1) 120.5(3) no
N(1) C(6) C(7) 112.7(3) no
C(6) C(7) C(8) 120.3(3) no
C(6) C(7) C(12) 121.4(3) no
C(8) C(7) C(12) 118.2(3) no
C(7) C(8) C(9) 120.3(4) no
C(8) C(9) C(10) 120.6(4) no
C(9) C(10) C(11) 119.5(4) no
C(10) C(11) C(12) 120.2(4) no
C(7) C(12) C(11) 121.0(4) no
S(2) C(13) N(3) 122.1(3) no
S(2) C(13) C(4) 118.5(2) no
N(3) C(13) C(4) 119.4(3) no
N(3) C(14) C(15) 112.6(3) no
C(14) C(15) C(16) 120.9(4) no
C(14) C(15) C(20) 120.4(3) no
C(16) C(15) C(20) 118.7(3) no
C(15) C(16) C(17) 120.2(4) no
C(16) C(17) C(18) 120.7(4) no
C(17) C(18) C(19) 120.0(4) no
C(18) C(19) C(20) 120.4(5) no
C(15) C(20) C(19) 120.1(4) no
N(4) C(21) C(22) 175.4(5) no
C(5) N(1) H(1) 123.3 no
C(6) N(1) H(1) 111.3 no
C(13) N(3) H(2) 120.3 no
C(14) N(3) H(2) 112.7 no
C(1) C(2) H(3) 126.9 no
C(3) C(2) H(3) 125.9 no
C(2) C(3) H(4) 124.7 no
C(4) C(3) H(4) 128.1 no
N(1) C(6) H(5) 105.8 no
N(1) C(6) H(6) 107.8 no
C(7) C(6) H(5) 109.7 no
C(7) C(6) H(6) 112.3 no
H(5) C(6) H(6) 108.1 no
C(7) C(8) H(7) 118.6 no
C(9) C(8) H(7) 121.1 no
C(8) C(9) H(8) 123.8 no
C(10) C(9) H(8) 115.5 no
C(9) C(10) H(9) 119.5 no
C(11) C(10) H(9) 120.7 no
C(10) C(11) H(10) 114.8 no
C(12) C(11) H(10) 124.8 no
C(7) C(12) H(11) 121.4 no
C(11) C(12) H(11) 117.6 no
N(3) C(14) H(12) 99.3 no
N(3) C(14) H(13) 109.9 no
C(15) C(14) H(12) 114.7 no
C(15) C(14) H(13) 109.7 no
H(12) C(14) H(13) 110.2 no
C(15) C(16) H(14) 114.0 no
C(17) C(16) H(14) 125.3 no
C(16) C(17) H(15) 118.6 no
C(18) C(17) H(15) 120.5 no
C(17) C(18) H(16) 115.2 no
C(19) C(18) H(16) 124.9 no
C(18) C(19) H(17) 121.0 no
C(20) C(19) H(17) 118.6 no
C(15) C(20) H(18) 117.1 no
C(19) C(20) H(18) 122.8 no
C(21) C(22) H(19) 103.3 no
C(21) C(22) H(20) 108.9 no
C(21) C(22) H(21) 123.8 no
H(19) C(22) H(20) 110.3 no
H(19) C(22) H(21) 106.7 no
H(20) C(22) H(21) 103.7 no

loop_
_geom_bond_atom_site_label_1
_geom_bond_atom_site_label_2
_geom_bond_distance
_geom_bond_publ_flag
Pd(1) Cl(1) 2.3173(12) yes
Pd(1) S(1) 2.3238(10) yes
Pd(1) S(2) 2.3256(10) yes
Pd(1) N(2) 1.932(3) yes
S(1) C(5) 1.734(4) no
S(2) C(13) 1.722(4) no
N(1) C(5) 1.307(5) no
N(1) C(6) 1.464(4) no
N(2) C(1) 1.345(4) no
N(2) C(4) 1.360(4) no
N(3) C(13) 1.321(4) no
N(3) C(14) 1.483(5) no
N(4) C(21) 1.145(8) no
C(1) C(2) 1.410(5) no
C(1) C(5) 1.449(5) no
C(2) C(3) 1.388(5) no
C(3) C(4) 1.408(5) no
C(4) C(13) 1.447(5) no
C(6) C(7) 1.509(5) no
C(7) C(8) 1.377(6) no
C(7) C(12) 1.380(6) no
C(8) C(9) 1.384(6) no
C(9) C(10) 1.371(6) no
C(10) C(11) 1.355(7) no
C(11) C(12) 1.385(6) no
C(14) C(15) 1.516(5) no
C(15) C(16) 1.382(6) no
C(15) C(20) 1.389(7) no
C(16) C(17) 1.386(6) no
C(17) C(18) 1.369(7) no
C(18) C(19) 1.356(8) no
C(19) C(20) 1.398(6) no
C(21) C(22) 1.457(9) no
N(1) H(1) 0.821 no
N(3) H(2) 0.737 no
C(2) H(3) 0.932 no
C(3) H(4) 0.938 no
C(6) H(5) 0.927 no
C(6) H(6) 0.939 no
C(8) H(7) 1.174 no
C(9) H(8) 1.097 no
C(10) H(9) 1.107 no
C(11) H(10) 1.032 no
C(12) H(11) 0.939 no
C(14) H(12) 1.022 no
C(14) H(13) 0.900 no
C(16) H(14) 0.897 no
C(17) H(15) 0.901 no
C(18) H(16) 1.004 no
C(19) H(17) 1.107 no
C(20) H(18) 1.025 no
C(22) H(19) 1.242 no
C(22) H(20) 0.920 no
C(22) H(21) 1.181 no

loop_
_geom_torsion_atom_site_label_1
_geom_torsion_atom_site_label_2
_geom_torsion_atom_site_label_3
_geom_torsion_atom_site_label_4
_geom_torsion
_geom_torsion_publ_flag
Cl(1) Pd(1) S(1) C(5) 179.63(12) no
Cl(1) Pd(1) S(2) C(13) 179.99(11) no
Cl(1) Pd(1) N(2) C(1) -132(6) no
Cl(1) Pd(1) N(2) C(4) 50(6) no
S(1) Pd(1) S(2) C(13) -4.3(2) no
S(2) Pd(1) S(1) C(5) 3.9(2) no
S(1) Pd(1) N(2) C(1) -1.4(2) no
S(1) Pd(1) N(2) C(4) -179.2(2) no
N(2) Pd(1) S(1) C(5) 0.27(14) no
S(2) Pd(1) N(2) C(1) 179.4(2) no
S(2) Pd(1) N(2) C(4) 1.6(2) no
N(2) Pd(1) S(2) C(13) -0.65(14) no
Pd(1) S(1) C(5) N(1) -179.8(2) no
Pd(1) S(1) C(5) C(1) 0.6(2) no
Pd(1) S(2) C(13) N(3) 180(179) no
Pd(1) S(2) C(13) C(4) -0.1(2) no
C(5) N(1) C(6) C(7) -103.6(4) no
C(6) N(1) C(5) S(1) 0.7(4) no
C(6) N(1) C(5) C(1) -179.8(3) no
Pd(1) N(2) C(1) C(2) -178.4(2) no
Pd(1) N(2) C(1) C(5) 2.2(4) no
Pd(1) N(2) C(4) C(3) 178.4(2) no
Pd(1) N(2) C(4) C(13) -2.1(4) no
C(1) N(2) C(4) C(3) 0.3(3) no
C(1) N(2) C(4) C(13) 179.8(2) no
C(4) N(2) C(1) C(2) -0.3(3) no
C(4) N(2) C(1) C(5) -179.7(2) no
C(13) N(3) C(14) C(15) -93.6(4) no
C(14) N(3) C(13) S(2) -0.8(4) no
C(14) N(3) C(13) C(4) 179.3(3) no
N(2) C(1) C(2) C(3) 0.3(3) no
N(2) C(1) C(5) S(1) -1.7(4) no
N(2) C(1) C(5) N(1) 178.8(3) yes
C(2) C(1) C(5) S(1) 179.2(3) yes
C(2) C(1) C(5) N(1) -0.4(6) no
C(5) C(1) C(2) C(3) 179.5(3) no
C(1) C(2) C(3) C(4) -0.1(3) no
C(2) C(3) C(4) N(2) -0.1(3) no
C(2) C(3) C(4) C(13) -179.5(3) no
N(2) C(4) C(13) S(2) 1.2(4) no
N(2) C(4) C(13) N(3) -178.8(2) no
C(3) C(4) C(13) S(2) -179.4(3) no
C(3) C(4) C(13) N(3) 0.5(6) no
N(1) C(6) C(7) C(8) -131.8(4) no
N(1) C(6) C(7) C(12) 44.7(5) no
C(6) C(7) C(8) C(9) -178.5(4) no
C(6) C(7) C(12) C(11) -178.6(4) no
C(8) C(7) C(12) C(11) -1.9(7) no
C(12) C(7) C(8) C(9) 4.8(7) no
C(7) C(8) C(9) C(10) -3.8(8) no
C(8) C(9) C(10) C(11) -0.3(7) no
C(9) C(10) C(11) C(12) 3.2(8) no
C(10) C(11) C(12) C(7) -2.1(8) no
N(3) C(14) C(15) C(16) -89.7(4) no
N(3) C(14) C(15) C(20) 93.4(4) no
C(14) C(15) C(16) C(17) -177.8(4) no
C(14) C(15) C(20) C(19) 178.4(4) no
C(16) C(15) C(20) C(19) 1.4(6) no
C(20) C(15) C(16) C(17) -0.8(6) no
C(15) C(16) C(17) C(18) -0.1(5) no
C(16) C(17) C(18) C(19) 0.5(7) no
C(17) C(18) C(19) C(20) 0.1(6) no
C(18) C(19) C(20) C(15) -1.0(7) no
